data_4302482
loop_
_publ_author_name
'Ruiqing Fan'
'Yulin Yang'
'Yanbin Yin'
'WuLiJi Hasi'
'Ying Mu'

_publ_contact_author_address
; 
Department of Chemistry 
Harbin Institute of Technology
Harbin 150001
People's republic of China 
;
_publ_contact_author_email fanruiqing@163.com
_publ_contact_author_fax '86 451 86413710'
_publ_contact_author_name 'Dr. Ruiqing Fan'
_publ_contact_author_phone '86 451 86418270'
_publ_section_title
;
Syntheses and Structures of Blue-Luminescent Mercury(II) Complexes with
2,6-Bis(imino)pyridyl Ligands
;
_journal_name_full 'Inorganic Chemistry'
_journal_page_first 6034
_journal_page_last 6043
_journal_paper_doi 10.1021/ic900339u
_journal_volume 48
_journal_year 2009
_chemical_formula_sum 'C48 H47 Cl4 Hg2 N9'
_chemical_formula_weight 1292.93
_chemical_name_systematic
; 
 ? 
;
_space_group_IT_number 2
_symmetry_cell_setting triclinic
_symmetry_space_group_name_Hall '-P 1'
_symmetry_space_group_name_H-M 'P -1'
_atom_sites_solution_hydrogens geom
_atom_sites_solution_primary direct
_atom_sites_solution_secondary difmap
_audit_creation_method SHELXL-97
_cell_angle_alpha 92.14(3)
_cell_angle_beta 97.30(3)
_cell_angle_gamma 93.55(3)
_cell_formula_units_Z 2
_cell_length_a 8.9830(18)
_cell_length_b 12.591(3)
_cell_length_c 22.783(5)
_cell_measurement_reflns_used 16077
_cell_measurement_temperature 293(2)
_cell_measurement_theta_max 27.48
_cell_measurement_theta_min 1.89
_cell_volume 2548.4(10)
_computing_cell_refinement 'Bruker SMART'
_computing_data_collection 'Bruker SMART'
_computing_data_reduction 'Bruker SAINT'
_computing_molecular_graphics SHELXP-97
_computing_publication_material SHELXTL
_computing_structure_refinement 'SHELXL-97 (Sheldrick, 1997)'
_computing_structure_solution 'SHELXS-97 (Sheldrick, 1997)'
_diffrn_ambient_temperature 293(2)
_diffrn_measured_fraction_theta_full 0.879
_diffrn_measured_fraction_theta_max 0.879
_diffrn_measurement_device_type 'Bruker Smart APEX CCD area detector'
_diffrn_measurement_method 'phi and omega scans'
_diffrn_radiation_monochromator graphite
_diffrn_radiation_source 'fine-focus sealed tube'
_diffrn_radiation_type MoK\a
_diffrn_radiation_wavelength 0.71073
_diffrn_reflns_av_R_equivalents 0.0591
_diffrn_reflns_av_sigmaI/netI 0.0687
_diffrn_reflns_limit_h_max 11
_diffrn_reflns_limit_h_min -11
_diffrn_reflns_limit_k_max 16
_diffrn_reflns_limit_k_min -15
_diffrn_reflns_limit_l_max 29
_diffrn_reflns_limit_l_min -29
_diffrn_reflns_number 16077
_diffrn_reflns_theta_full 27.48
_diffrn_reflns_theta_max 27.48
_diffrn_reflns_theta_min 1.89
_diffrn_standards_decay_% 0
_diffrn_standards_interval_count 0
_diffrn_standards_interval_time 0
_diffrn_standards_number 0
_exptl_absorpt_coefficient_mu 6.268
_exptl_absorpt_correction_T_max 0.5729
_exptl_absorpt_correction_T_min 0.1059
_exptl_absorpt_correction_type multi-scan
_exptl_crystal_colour yellow
_exptl_crystal_density_diffrn 1.685
_exptl_crystal_density_method 'not measured'
_exptl_crystal_description needle
_exptl_crystal_F_000 1252
_exptl_crystal_size_max 0.65
_exptl_crystal_size_mid 0.24
_exptl_crystal_size_min 0.10
_refine_diff_density_max 2.399
_refine_diff_density_min -1.193
_refine_diff_density_rms 0.146
_refine_ls_extinction_method none
_refine_ls_goodness_of_fit_ref 1.026
_refine_ls_hydrogen_treatment constr
_refine_ls_matrix_type full
_refine_ls_number_parameters 548
_refine_ls_number_reflns 10288
_refine_ls_number_restraints 12
_refine_ls_restrained_S_all 1.025
_refine_ls_R_factor_all 0.0982
_refine_ls_R_factor_gt 0.0589
_refine_ls_shift/su_max 0.001
_refine_ls_shift/su_mean 0.000
_refine_ls_structure_factor_coef Fsqd
_refine_ls_weighting_details 'calc w=1/[\s^2^(Fo^2^)+(0.0632P)^2^+13.6257P] where P=(Fo^2^+2Fc^2^)/3'
_refine_ls_weighting_scheme calc
_refine_ls_wR_factor_gt 0.1329
_refine_ls_wR_factor_ref 0.1511
_reflns_number_gt 6985
_reflns_number_total 10288
_reflns_threshold_expression >2sigma(I)
_cod_data_source_file ic900339u_si_001_1.cif
_cod_data_source_block Complex1
_cod_depositor_comments
;
The following automatic conversions were performed:
'_symmetry_cell_setting' value 'Triclinic' changed to 'triclinic'
according to '/home/saulius/struct/CIF-dictionaries/cif_core.dic'
dictionary named 'cif_core.dic' version 2.4.1 from 2010-06-29.

Automatic conversion script
Id: cif_fix_enum 1527 2010-12-29 10:47:43Z saulius 
;
_cod_original_cell_volume 2548.4(9)
_cod_database_code 4302482

loop_
_symmetry_equiv_pos_as_xyz
'x, y, z'
'-x, -y, -z'

loop_
_atom_site_label
_atom_site_type_symbol
_atom_site_fract_x
_atom_site_fract_y
_atom_site_fract_z
_atom_site_U_iso_or_equiv
_atom_site_adp_type
_atom_site_occupancy
_atom_site_symmetry_multiplicity
_atom_site_calc_flag
_atom_site_refinement_flags
_atom_site_disorder_assembly
_atom_site_disorder_group
Hg1 Hg 0.83003(4) 0.98128(3) 0.234769(18) 0.04911(13) Uani 1 1 d . . .
Cl1 Cl 1.0020(4) 1.0656(3) 0.17639(15) 0.0743(9) Uani 1 1 d . . .
Cl2 Cl 0.6944(4) 1.0753(3) 0.30431(17) 0.0791(10) Uani 1 1 d . . .
N1 N 0.9883(10) 0.8959(8) 0.3111(4) 0.051(2) Uani 1 1 d . . .
N2 N 0.7689(8) 0.7946(6) 0.2357(3) 0.0404(17) Uani 1 1 d . . .
N3 N 0.6130(10) 0.9209(8) 0.1630(4) 0.056(2) Uani 1 1 d . . .
C1 C 0.9674(11) 0.7964(9) 0.3173(4) 0.048(2) Uani 1 1 d . . .
C2 C 0.8421(10) 0.7377(9) 0.2759(4) 0.046(2) Uani 1 1 d . . .
C3 C 0.8014(13) 0.6309(8) 0.2819(5) 0.052(3) Uani 1 1 d . . .
H3 H 0.8531 0.5917 0.3106 0.062 Uiso 1 1 calc R . .
C4 C 0.6801(13) 0.5847(9) 0.2432(5) 0.057(3) Uani 1 1 d . . .
H4 H 0.6489 0.5134 0.2458 0.068 Uiso 1 1 calc R . .
C5 C 0.6076(14) 0.6449(9) 0.2016(5) 0.057(3) Uani 1 1 d . . .
H5 H 0.5285 0.6135 0.1750 0.068 Uiso 1 1 calc R . .
C6 C 0.6494(11) 0.7518(8) 0.1980(4) 0.042(2) Uani 1 1 d . . .
C7 C 0.5707(11) 0.8243(9) 0.1567(5) 0.047(2) Uani 1 1 d . . .
C8 C 1.0581(13) 0.7344(9) 0.3624(5) 0.058(3) Uani 1 1 d . . .
H8A H 1.1468 0.7770 0.3791 0.087 Uiso 1 1 calc R . .
H8B H 1.0865 0.6705 0.3437 0.087 Uiso 1 1 calc R . .
H8C H 0.9989 0.7161 0.3933 0.087 Uiso 1 1 calc R . .
C9 C 0.4486(14) 0.7749(10) 0.1108(5) 0.065(3) Uani 1 1 d . . .
H9A H 0.3728 0.7381 0.1300 0.098 Uiso 1 1 calc R . .
H9B H 0.4907 0.7254 0.0855 0.098 Uiso 1 1 calc R . .
H9C H 0.4043 0.8296 0.0875 0.098 Uiso 1 1 calc R . .
C10 C 1.0952(11) 0.9643(9) 0.3493(5) 0.051(3) Uani 1 1 d . . .
C11 C 1.2252(14) 1.0021(11) 0.3280(7) 0.075(4) Uani 1 1 d . . .
H60A H 1.2445 0.9817 0.2902 0.090 Uiso 1 1 calc R . .
C12 C 1.3257(15) 1.0713(13) 0.3646(9) 0.089(5) Uani 1 1 d . . .
H12 H 1.4142 1.0971 0.3513 0.106 Uiso 1 1 calc R . .
C13 C 1.2963(18) 1.1018(12) 0.4197(9) 0.093(5) Uani 1 1 d . . .
H13 H 1.3631 1.1494 0.4437 0.112 Uiso 1 1 calc R . .
C14 C 1.170(2) 1.0625(15) 0.4390(7) 0.100(5) Uani 1 1 d . . .
H14 H 1.1528 1.0800 0.4775 0.120 Uiso 1 1 calc R . .
C15 C 1.0662(17) 0.9973(13) 0.4035(7) 0.089(4) Uani 1 1 d . . .
H15 H 0.9756 0.9757 0.4166 0.106 Uiso 1 1 calc R . .
C16 C 0.5424(12) 0.9981(10) 0.1266(5) 0.056(3) Uani 1 1 d . . .
C17 C 0.6122(15) 1.0434(11) 0.0837(6) 0.069(3) Uani 1 1 d . . .
H17 H 0.7044 1.0202 0.0761 0.083 Uiso 1 1 calc R . .
C19 C 0.4113(17) 1.1560(11) 0.0612(7) 0.084(5) Uani 1 1 d . . .
H19 H 0.3657 1.2084 0.0389 0.100 Uiso 1 1 calc R . .
C20 C 0.3427(14) 1.1110(13) 0.1040(8) 0.091(5) Uani 1 1 d . . .
H20 H 0.2487 1.1329 0.1102 0.110 Uiso 1 1 calc R . .
C21 C 0.4041(14) 1.0344(11) 0.1390(6) 0.071(4) Uani 1 1 d . . .
H21 H 0.3562 1.0075 0.1697 0.085 Uiso 1 1 calc R . .
C18A C 1.04057(4) 0.86089(3) 0.052276(17) 0.075(4) Uani 1 1 d . . .
H18A H 1.0664 0.9285 0.0698 0.090 Uiso 1 1 calc R . .
Hg1A Hg 1.15173(4) 0.54994(3) 0.176073(17) 0.04599(13) Uani 1 1 d R . .
Cl1A Cl 1.21934(4) 0.71669(3) 0.230055(17) 0.0662(8) Uani 1 1 d R . .
Cl2A Cl 1.31663(4) 0.47159(3) 0.112458(17) 0.0663(8) Uani 1 1 d R . .
N1A N 1.17592(4) 0.42322(3) 0.255145(17) 0.049(2) Uani 1 1 d R . .
N2A N 0.93368(4) 0.43569(3) 0.174935(17) 0.0442(19) Uani 1 1 d R . .
N3A N 0.94760(4) 0.59369(3) 0.098875(17) 0.047(2) Uani 1 1 d R . .
C1A C 1.06598(4) 0.35530(3) 0.259386(17) 0.046(2) Uani 1 1 d R . .
C2A C 0.92915(4) 0.36139(3) 0.214183(17) 0.047(2) Uani 1 1 d R . .
C3A C 0.80359(4) 0.29087(3) 0.214509(17) 0.057(3) Uani 1 1 d R . .
H3A H 0.8011 0.2396 0.2428 0.068 Uiso 1 1 calc R . .
C4A C 0.6830(13) 0.2998(9) 0.1715(5) 0.060(3) Uani 1 1 d . . .
H4A H 0.5976 0.2537 0.1702 0.072 Uiso 1 1 calc R . .
C5A C 0.6890(11) 0.3759(9) 0.1309(5) 0.056(3) Uani 1 1 d . . .
H5A H 0.6090 0.3800 0.1011 0.067 Uiso 1 1 calc R . .
C6A C 0.8133(10) 0.4474(8) 0.1337(4) 0.042(2) Uani 1 1 d . . .
C7A C 0.8264(11) 0.5338(9) 0.0929(4) 0.046(2) Uani 1 1 d . . .
C8A C 1.0598(16) 0.2735(10) 0.3037(5) 0.069(3) Uani 1 1 d . . .
H8A1 H 1.1414 0.2880 0.3350 0.103 Uiso 1 1 calc R . .
H8A2 H 1.0682 0.2046 0.2853 0.103 Uiso 1 1 calc R . .
H8A3 H 0.9660 0.2744 0.3196 0.103 Uiso 1 1 calc R . .
C9A C 0.6935(12) 0.5465(13) 0.0472(5) 0.072(4) Uani 1 1 d . . .
H9A1 H 0.7113 0.6093 0.0258 0.108 Uiso 1 1 calc R . .
H9A2 H 0.6052 0.5530 0.0665 0.108 Uiso 1 1 calc R . .
H9A3 H 0.6791 0.4853 0.0202 0.108 Uiso 1 1 calc R . .
C10A C 1.3141(11) 0.4209(8) 0.2928(4) 0.045(2) Uani 1 1 d . . .
C11A C 1.4099(13) 0.3375(10) 0.2883(5) 0.061(3) Uani 1 1 d . . .
H11A H 1.3820 0.2807 0.2611 0.073 Uiso 1 1 calc R . .
C12A C 1.5430(14) 0.3405(11) 0.3239(6) 0.067(3) Uani 1 1 d . . .
H12A H 1.6045 0.2843 0.3208 0.080 Uiso 1 1 calc R . .
C13A C 1.5905(14) 0.4226(12) 0.3640(6) 0.072(4) Uani 1 1 d . . .
H13A H 1.6829 0.4225 0.3876 0.087 Uiso 1 1 calc R . .
C14A C 1.4988(16) 0.5065(12) 0.3689(6) 0.081(4) Uani 1 1 d . . .
H14A H 1.5296 0.5635 0.3957 0.097 Uiso 1 1 calc R . .
C15A C 1.3602(12) 0.5045(10) 0.3334(5) 0.060(3) Uani 1 1 d . . .
H15A H 1.2980 0.5600 0.3371 0.072 Uiso 1 1 calc R . .
C16A C 0.9748(11) 0.6782(9) 0.0611(5) 0.050(3) Uani 1 1 d . . .
C17A C 1.0056(13) 0.7786(9) 0.0867(5) 0.056(3) Uani 1 1 d . . .
H17A H 1.0028 0.7906 0.1271 0.068 Uiso 1 1 calc R . .
C18 C 0.5487(18) 1.1244(12) 0.0506(6) 0.082(4) Uani 1 1 d . . .
H18 H 0.5989 1.1561 0.0218 0.098 Uiso 1 1 calc R . .
C19A C 1.0382(15) 0.8452(12) -0.0080(7) 0.077(4) Uani 1 1 d . . .
H19A H 1.0559 0.9022 -0.0316 0.092 Uiso 1 1 calc R . .
C20A C 1.0091(15) 0.7435(11) -0.0326(6) 0.070(3) Uani 1 1 d . . .
H20A H 1.0116 0.7311 -0.0729 0.084 Uiso 1 1 calc R . .
C21A C 0.9768(12) 0.6611(11) 0.0013(5) 0.060(3) Uani 1 1 d . . .
H21A H 0.9559 0.5928 -0.0160 0.072 Uiso 1 1 calc R . .
N4 N 1.376(3) 0.701(2) 0.4834(10) 0.173(9) Uani 1 1 d . . .
C22 C 1.307(3) 0.752(2) 0.5053(11) 0.121(7) Uani 1 1 d U . .
C23 C 1.209(4) 0.804(3) 0.5399(14) 0.202(13) Uani 1 1 d U . .
H23A H 1.2062 0.7690 0.5764 0.303 Uiso 1 1 calc R . .
H23B H 1.1102 0.8017 0.5184 0.303 Uiso 1 1 calc R . .
H23C H 1.2461 0.8772 0.5484 0.303 Uiso 1 1 calc R . .
N5 N 1.7500(17) 0.7934(15) 0.4256(7) 0.118(5) Uani 1 1 d . . .
C24 C 1.6445(18) 0.8065(14) 0.3943(7) 0.084(4) Uani 1 1 d . . .
C25 C 1.5160(19) 0.8159(15) 0.3523(8) 0.106(6) Uani 1 1 d . . .
H25A H 1.5187 0.7673 0.3191 0.159 Uiso 1 1 calc R . .
H25B H 1.5154 0.8875 0.3392 0.159 Uiso 1 1 calc R . .
H25C H 1.4268 0.7994 0.3703 0.159 Uiso 1 1 calc R . .
N6 N 0.999(2) 0.4699(16) 0.4108(10) 0.141(7) Uani 1 1 d . . .
C26 C 1.101(2) 0.4440(18) 0.4405(9) 0.108(6) Uani 1 1 d . . .
C27 C 1.233(3) 0.4143(16) 0.4758(9) 0.132(7) Uani 1 1 d . . .
H27A H 1.2857 0.3676 0.4528 0.197 Uiso 1 1 calc R . .
H27B H 1.2047 0.3782 0.5095 0.197 Uiso 1 1 calc R . .
H27C H 1.2964 0.4768 0.4889 0.197 Uiso 1 1 calc R . .

loop_
_atom_site_aniso_label
_atom_site_aniso_U_11
_atom_site_aniso_U_22
_atom_site_aniso_U_33
_atom_site_aniso_U_23
_atom_site_aniso_U_13
_atom_site_aniso_U_12
Hg1 0.0520(2) 0.0403(2) 0.0541(3) 0.00242(17) 0.00433(17) 0.00049(17)
Cl1 0.0746(19) 0.083(2) 0.070(2) 0.0067(16) 0.0284(15) -0.0041(17)
Cl2 0.098(2) 0.054(2) 0.097(3) 0.0058(16) 0.053(2) 0.0129(17)
N1 0.054(5) 0.057(6) 0.041(5) -0.004(4) 0.002(4) -0.002(4)
N2 0.041(4) 0.031(4) 0.050(5) -0.001(3) 0.008(3) 0.008(3)
N3 0.052(5) 0.051(6) 0.062(6) 0.015(4) -0.010(4) -0.006(4)
C1 0.050(6) 0.053(7) 0.042(5) 0.002(5) 0.002(4) 0.008(5)
C2 0.040(5) 0.045(6) 0.053(6) 0.001(4) 0.008(4) 0.008(4)
C3 0.080(7) 0.028(6) 0.049(6) 0.005(4) 0.009(5) 0.014(5)
C4 0.073(7) 0.035(6) 0.061(7) -0.002(5) 0.009(5) -0.008(5)
C5 0.076(7) 0.042(7) 0.050(6) -0.005(5) 0.009(5) -0.007(5)
C6 0.048(5) 0.030(5) 0.051(6) -0.001(4) 0.013(4) 0.003(4)
C7 0.044(5) 0.045(6) 0.053(6) 0.003(5) 0.011(4) 0.001(4)
C8 0.062(7) 0.049(7) 0.064(7) 0.015(5) -0.004(5) 0.018(5)
C9 0.074(8) 0.066(8) 0.048(6) 0.011(5) -0.016(5) -0.016(6)
C10 0.047(6) 0.045(6) 0.056(6) -0.011(5) -0.002(5) 0.001(5)
C11 0.057(7) 0.072(10) 0.095(10) 0.004(7) 0.007(7) 0.003(6)
C12 0.053(7) 0.077(11) 0.132(14) -0.001(10) 0.002(8) -0.002(7)
C13 0.074(10) 0.060(10) 0.134(15) -0.014(9) -0.024(9) -0.006(7)
C14 0.103(12) 0.112(14) 0.077(10) -0.038(9) -0.004(9) -0.005(10)
C15 0.082(9) 0.101(12) 0.078(10) -0.014(8) 0.006(7) -0.014(8)
C16 0.047(6) 0.062(7) 0.054(6) 0.011(5) -0.008(5) -0.013(5)
C17 0.074(8) 0.064(9) 0.066(8) 0.000(6) 0.002(6) -0.001(6)
C19 0.076(9) 0.056(9) 0.109(12) 0.032(8) -0.028(8) -0.001(7)
C20 0.044(7) 0.093(12) 0.134(14) 0.043(10) -0.009(7) 0.001(7)
C21 0.063(7) 0.058(8) 0.096(10) 0.031(7) 0.016(6) 0.015(6)
C18A 0.070(8) 0.044(8) 0.105(11) 0.015(7) -0.012(7) 0.003(6)
Hg1A 0.0446(2) 0.0447(3) 0.0480(2) 0.00559(17) 0.00325(15) 0.00104(16)
Cl1A 0.085(2) 0.0541(18) 0.0564(16) -0.0132(13) 0.0021(14) 0.0075(15)
Cl2A 0.0527(15) 0.076(2) 0.0697(19) -0.0226(15) 0.0123(12) 0.0041(14)
N1A 0.050(5) 0.045(5) 0.051(5) 0.010(4) -0.001(4) 0.015(4)
N2A 0.053(5) 0.039(5) 0.042(4) 0.003(3) 0.009(3) 0.006(4)
N3A 0.049(5) 0.047(5) 0.042(5) 0.004(4) -0.001(3) 0.005(4)
C1A 0.057(6) 0.033(6) 0.046(6) -0.001(4) 0.006(4) 0.003(4)
C2A 0.058(6) 0.038(6) 0.045(5) -0.002(4) 0.006(4) 0.009(5)
C3A 0.054(6) 0.036(6) 0.082(8) 0.011(5) 0.018(5) 0.001(5)
C4A 0.054(6) 0.048(7) 0.077(8) 0.000(6) 0.009(5) -0.009(5)
C5A 0.040(5) 0.060(8) 0.064(7) -0.002(5) -0.003(5) -0.001(5)
C6A 0.039(5) 0.046(6) 0.042(5) -0.004(4) 0.009(4) 0.007(4)
C7A 0.045(5) 0.060(7) 0.032(5) 0.003(4) 0.000(4) 0.009(5)
C8A 0.092(9) 0.051(7) 0.060(7) 0.014(6) -0.005(6) -0.006(6)
C9A 0.037(5) 0.119(12) 0.058(7) 0.025(7) -0.003(5) 0.005(6)
C10A 0.054(5) 0.032(5) 0.047(5) 0.017(4) -0.005(4) 0.011(4)
C11A 0.068(7) 0.047(7) 0.066(7) 0.000(5) -0.002(6) 0.015(5)
C12A 0.073(8) 0.059(8) 0.070(8) 0.015(6) -0.002(6) 0.030(6)
C13A 0.056(7) 0.097(11) 0.060(8) 0.022(7) -0.014(6) 0.011(7)
C14A 0.085(9) 0.073(10) 0.076(9) -0.007(7) -0.018(7) -0.001(8)
C15A 0.055(6) 0.061(8) 0.063(7) -0.009(6) 0.001(5) 0.012(5)
C16A 0.043(5) 0.049(7) 0.056(6) 0.017(5) -0.007(4) 0.003(4)
C17A 0.074(7) 0.040(6) 0.051(6) 0.003(5) -0.004(5) 0.002(5)
C18 0.106(11) 0.080(11) 0.058(8) 0.029(7) 0.000(7) 0.005(9)
C19A 0.079(9) 0.069(10) 0.088(10) 0.033(8) 0.017(7) 0.018(7)
C20A 0.093(9) 0.059(9) 0.068(8) 0.016(6) 0.030(7) 0.039(7)
C21A 0.056(6) 0.064(8) 0.063(7) 0.011(6) 0.014(5) 0.011(6)
N4 0.19(2) 0.19(2) 0.149(19) 0.006(16) 0.032(16) 0.025(18)
C22 0.120(7) 0.121(7) 0.120(7) 0.006(2) 0.015(2) 0.008(2)
C23 0.202(13) 0.202(13) 0.202(13) 0.009(2) 0.026(3) 0.014(2)
N5 0.087(10) 0.177(17) 0.087(10) -0.004(10) 0.009(8) -0.007(10)
C24 0.080(10) 0.095(12) 0.079(10) -0.003(8) 0.020(8) -0.003(8)
C25 0.094(11) 0.111(15) 0.116(14) 0.027(11) 0.011(10) 0.018(10)
N6 0.134(15) 0.124(17) 0.163(18) -0.007(13) 0.017(13) 0.002(12)
C26 0.093(12) 0.119(16) 0.107(14) 0.006(11) 0.000(10) -0.010(11)
C27 0.17(2) 0.101(16) 0.117(15) 0.006(12) -0.024(14) 0.028(14)

loop_
_atom_type_symbol
_atom_type_description
_atom_type_scat_dispersion_real
_atom_type_scat_dispersion_imag
_atom_type_scat_source
C C 0.0033 0.0016 'International Tables Vol C Tables 4.2.6.8 and 6.1.1.4'
H H 0.0000 0.0000 'International Tables Vol C Tables 4.2.6.8 and 6.1.1.4'
N N 0.0061 0.0033 'International Tables Vol C Tables 4.2.6.8 and 6.1.1.4'
Cl Cl 0.1484 0.1585 'International Tables Vol C Tables 4.2.6.8 and 6.1.1.4'
Hg Hg -2.3894 9.2266 'International Tables Vol C Tables 4.2.6.8 and 6.1.1.4'

loop_
_geom_angle_atom_site_label_1
_geom_angle_atom_site_label_2
_geom_angle_atom_site_label_3
_geom_angle
_geom_angle_site_symmetry_1
_geom_angle_site_symmetry_3
_geom_angle_publ_flag
N2 Hg1 Cl1 125.8(2) . . ?
N2 Hg1 N1 67.4(3) . . ?
Cl1 Hg1 N1 104.7(2) . . ?
N2 Hg1 Cl2 109.8(2) . . ?
Cl1 Hg1 Cl2 124.41(12) . . ?
N1 Hg1 Cl2 94.5(2) . . ?
N2 Hg1 N3 67.1(3) . . ?
Cl1 Hg1 N3 104.1(2) . . ?
N1 Hg1 N3 134.4(3) . . ?
Cl2 Hg1 N3 97.5(3) . . ?
C1 N1 C10 123.8(9) . . ?
C1 N1 Hg1 119.7(7) . . ?
C10 N1 Hg1 116.4(7) . . ?
C2 N2 C6 121.7(9) . . ?
C2 N2 Hg1 119.7(7) . . ?
C6 N2 Hg1 118.3(6) . . ?
C7 N3 C16 121.6(9) . . ?
C7 N3 Hg1 120.3(7) . . ?
C16 N3 Hg1 118.0(7) . . ?
N1 C1 C8 124.7(10) . . ?
N1 C1 C2 116.8(9) . . ?
C8 C1 C2 118.5(10) . . ?
N2 C2 C3 121.9(9) . . ?
N2 C2 C1 116.4(9) . . ?
C3 C2 C1 121.6(9) . . ?
C2 C3 C4 117.6(10) . . ?
C2 C3 H3 121.2 . . ?
C4 C3 H3 121.2 . . ?
C5 C4 C3 119.4(10) . . ?
C5 C4 H4 120.3 . . ?
C3 C4 H4 120.3 . . ?
C4 C5 C6 121.2(10) . . ?
C4 C5 H5 119.4 . . ?
C6 C5 H5 119.4 . . ?
N2 C6 C5 118.2(9) . . ?
N2 C6 C7 117.1(8) . . ?
C5 C6 C7 124.6(9) . . ?
N3 C7 C6 116.9(9) . . ?
N3 C7 C9 126.0(10) . . ?
C6 C7 C9 117.1(9) . . ?
C1 C8 H8A 109.5 . . ?
C1 C8 H8B 109.5 . . ?
H8A C8 H8B 109.5 . . ?
C1 C8 H8C 109.5 . . ?
H8A C8 H8C 109.5 . . ?
H8B C8 H8C 109.5 . . ?
C7 C9 H9A 109.5 . . ?
C7 C9 H9B 109.5 . . ?
H9A C9 H9B 109.5 . . ?
C7 C9 H9C 109.5 . . ?
H9A C9 H9C 109.5 . . ?
H9B C9 H9C 109.5 . . ?
C15 C10 C11 120.3(11) . . ?
C15 C10 N1 121.1(11) . . ?
C11 C10 N1 118.5(11) . . ?
C10 C11 C12 118.2(14) . . ?
C10 C11 H60A 120.9 . . ?
C12 C11 H60A 120.9 . . ?
C13 C12 C11 120.7(14) . . ?
C13 C12 H12 119.6 . . ?
C11 C12 H12 119.6 . . ?
C14 C13 C12 119.3(14) . . ?
C14 C13 H13 120.3 . . ?
C12 C13 H13 120.3 . . ?
C13 C14 C15 121.5(16) . . ?
C13 C14 H14 119.3 . . ?
C15 C14 H14 119.3 . . ?
C10 C15 C14 119.8(15) . . ?
C10 C15 H15 120.1 . . ?
C14 C15 H15 120.1 . . ?
C17 C16 C21 119.4(12) . . ?
C17 C16 N3 120.9(11) . . ?
C21 C16 N3 119.4(10) . . ?
C16 C17 C18 121.4(14) . . ?
C16 C17 H17 119.3 . . ?
C18 C17 H17 119.3 . . ?
C20 C19 C18 119.5(13) . . ?
C20 C19 H19 120.2 . . ?
C18 C19 H19 120.2 . . ?
C19 C20 C21 123.4(14) . . ?
C19 C20 H20 118.3 . . ?
C21 C20 H20 118.3 . . ?
C20 C21 C16 117.4(13) . . ?
C20 C21 H21 121.3 . . ?
C16 C21 H21 121.3 . . ?
C17A C18A C19A 121.0(8) . . ?
C17A C18A H18A 119.5 . . ?
C19A C18A H18A 119.5 . . ?
N2A Hg1A Cl1A 129.1 . . ?
N2A Hg1A Cl2A 109.1 . . ?
Cl1A Hg1A Cl2A 121.8 . . ?
N2A Hg1A N1A 67.6 . . ?
Cl1A Hg1A N1A 101.9 . . ?
Cl2A Hg1A N1A 98.5 . . ?
N2A Hg1A N3A 67.7 . . ?
Cl1A Hg1A N3A 103.3 . . ?
Cl2A Hg1A N3A 98.8 . . ?
N1A Hg1A N3A 135.2 . . ?
C1A N1A C10A 120.9(4) . . ?
C1A N1A Hg1A 119.1 . . ?
C10A N1A Hg1A 119.8(4) . . ?
C2A N2A C6A 120.7(4) . . ?
C2A N2A Hg1A 120.0 . . ?
C6A N2A Hg1A 119.3(4) . . ?
C7A N3A C16A 123.6(6) . . ?
C7A N3A Hg1A 117.3(4) . . ?
C16A N3A Hg1A 119.0(4) . . ?
N1A C1A C8A 126.8(5) . . ?
N1A C1A C2A 115.8 . . ?
C8A C1A C2A 117.4(5) . . ?
N2A C2A C3A 122.0 . . ?
N2A C2A C1A 117.4 . . ?
C3A C2A C1A 120.6 . . ?
C4A C3A C2A 117.6(5) . . ?
C4A C3A H3A 121.2 . . ?
C2A C3A H3A 121.2 . . ?
C5A C4A C3A 120.0(9) . . ?
C5A C4A H4A 120.0 . . ?
C3A C4A H4A 120.0 . . ?
C4A C5A C6A 120.5(10) . . ?
C4A C5A H5A 119.8 . . ?
C6A C5A H5A 119.8 . . ?
N2A C6A C5A 119.0(9) . . ?
N2A C6A C7A 117.1(8) . . ?
C5A C6A C7A 123.9(9) . . ?
N3A C7A C6A 118.5(7) . . ?
N3A C7A C9A 124.4(9) . . ?
C6A C7A C9A 117.1(9) . . ?
C1A C8A H8A1 109.5 . . ?
C1A C8A H8A2 109.5 . . ?
H8A1 C8A H8A2 109.5 . . ?
C1A C8A H8A3 109.5 . . ?
H8A1 C8A H8A3 109.5 . . ?
H8A2 C8A H8A3 109.5 . . ?
C7A C9A H9A1 109.5 . . ?
C7A C9A H9A2 109.5 . . ?
H9A1 C9A H9A2 109.5 . . ?
C7A C9A H9A3 109.5 . . ?
H9A1 C9A H9A3 109.5 . . ?
H9A2 C9A H9A3 109.5 . . ?
C15A C10A C11A 118.5(9) . . ?
C15A C10A N1A 119.8(8) . . ?
C11A C10A N1A 121.7(9) . . ?
C12A C11A C10A 119.6(11) . . ?
C12A C11A H11A 120.2 . . ?
C10A C11A H11A 120.2 . . ?
C11A C12A C13A 122.7(12) . . ?
C11A C12A H12A 118.7 . . ?
C13A C12A H12A 118.7 . . ?
C12A C13A C14A 118.9(11) . . ?
C12A C13A H13A 120.5 . . ?
C14A C13A H13A 120.5 . . ?
C13A C14A C15A 119.5(12) . . ?
C13A C14A H14A 120.3 . . ?
C15A C14A H14A 120.3 . . ?
C10A C15A C14A 120.8(12) . . ?
C10A C15A H15A 119.6 . . ?
C14A C15A H15A 119.6 . . ?
C17A C16A C21A 120.1(10) . . ?
C17A C16A N3A 117.6(9) . . ?
C21A C16A N3A 122.3(10) . . ?
C18A C17A C16A 119.2(10) . . ?
C18A C17A H17A 120.4 . . ?
C16A C17A H17A 120.4 . . ?
C19 C18 C17 118.8(13) . . ?
C19 C18 H18 120.6 . . ?
C17 C18 H18 120.6 . . ?
C20A C19A C18A 118.6(11) . . ?
C20A C19A H19A 120.7 . . ?
C18A C19A H19A 120.7 . . ?
C21A C20A C19A 120.8(13) . . ?
C21A C20A H20A 119.6 . . ?
C19A C20A H20A 119.6 . . ?
C20A C21A C16A 120.2(13) . . ?
C20A C21A H21A 119.9 . . ?
C16A C21A H21A 119.9 . . ?
N4 C22 C23 170(3) . . ?
C22 C23 H23A 109.5 . . ?
C22 C23 H23B 109.5 . . ?
H23A C23 H23B 109.5 . . ?
C22 C23 H23C 109.5 . . ?
H23A C23 H23C 109.5 . . ?
H23B C23 H23C 109.5 . . ?
N5 C24 C25 175(2) . . ?
C24 C25 H25A 109.5 . . ?
C24 C25 H25B 109.5 . . ?
H25A C25 H25B 109.5 . . ?
C24 C25 H25C 109.5 . . ?
H25A C25 H25C 109.5 . . ?
H25B C25 H25C 109.5 . . ?
N6 C26 C27 178(3) . . ?
C26 C27 H27A 109.5 . . ?
C26 C27 H27B 109.5 . . ?
H27A C27 H27B 109.5 . . ?
C26 C27 H27C 109.5 . . ?
H27A C27 H27C 109.5 . . ?
H27B C27 H27C 109.5 . . ?

loop_
_geom_bond_atom_site_label_1
_geom_bond_atom_site_label_2
_geom_bond_distance
_geom_bond_site_symmetry_2
_geom_bond_publ_flag
Hg1 N2 2.382(8) . ?
Hg1 Cl1 2.389(3) . ?
Hg1 N1 2.429(9) . ?
Hg1 Cl2 2.434(3) . ?
Hg1 N3 2.443(8) . ?
N1 C1 1.271(14) . ?
N1 C10 1.433(12) . ?
N2 C2 1.319(12) . ?
N2 C6 1.356(12) . ?
N3 C7 1.249(13) . ?
N3 C16 1.426(14) . ?
C1 C8 1.501(14) . ?
C1 C2 1.510(14) . ?
C2 C3 1.387(14) . ?
C3 C4 1.393(15) . ?
C3 H3 0.9300 . ?
C4 C5 1.363(16) . ?
C4 H4 0.9300 . ?
C5 C6 1.384(14) . ?
C5 H5 0.9300 . ?
C6 C7 1.482(14) . ?
C7 C9 1.504(14) . ?
C8 H8A 0.9600 . ?
C8 H8B 0.9600 . ?
C8 H8C 0.9600 . ?
C9 H9A 0.9600 . ?
C9 H9B 0.9600 . ?
C9 H9C 0.9600 . ?
C10 C15 1.350(18) . ?
C10 C11 1.385(17) . ?
C11 C12 1.39(2) . ?
C11 H60A 0.9300 . ?
C12 C13 1.36(2) . ?
C12 H12 0.9300 . ?
C13 C14 1.34(2) . ?
C13 H13 0.9300 . ?
C14 C15 1.36(2) . ?
C14 H14 0.9300 . ?
C15 H15 0.9300 . ?
C16 C17 1.352(17) . ?
C16 C21 1.408(17) . ?
C17 C18 1.398(18) . ?
C17 H17 0.9300 . ?
C19 C20 1.34(2) . ?
C19 C18 1.37(2) . ?
C19 H19 0.9300 . ?
C20 C21 1.373(18) . ?
C20 H20 0.9300 . ?
C21 H21 0.9300 . ?
C18A C17A 1.368(11) . ?
C18A C19A 1.378(16) . ?
C18A H18A 0.9300 . ?
Hg1A N2A 2.3542 . ?
Hg1A Cl1A 2.3977 . ?
Hg1A Cl2A 2.4265 . ?
Hg1A N1A 2.4488 . ?
Hg1A N3A 2.4773 . ?
N1A C1A 1.2814 . ?
N1A C10A 1.419(9) . ?
N2A C2A 1.3204 . ?
N2A C6A 1.358(9) . ?
N3A C7A 1.275(10) . ?
N3A C16A 1.422(10) . ?
C1A C8A 1.472(11) . ?
C1A C2A 1.5078 . ?
C2A C3A 1.3925 . ?
C3A C4A 1.379(12) . ?
C3A H3A 0.9300 . ?
C4A C5A 1.359(16) . ?
C4A H4A 0.9300 . ?
C5A C6A 1.383(14) . ?
C5A H5A 0.9300 . ?
C6A C7A 1.466(14) . ?
C7A C9A 1.502(13) . ?
C8A H8A1 0.9600 . ?
C8A H8A2 0.9600 . ?
C8A H8A3 0.9600 . ?
C9A H9A1 0.9600 . ?
C9A H9A2 0.9600 . ?
C9A H9A3 0.9600 . ?
C10A C15A 1.382(15) . ?
C10A C11A 1.408(15) . ?
C11A C12A 1.353(16) . ?
C11A H11A 0.9300 . ?
C12A C13A 1.364(19) . ?
C12A H12A 0.9300 . ?
C13A C14A 1.39(2) . ?
C13A H13A 0.9300 . ?
C14A C15A 1.395(16) . ?
C14A H14A 0.9300 . ?
C15A H15A 0.9300 . ?
C16A C17A 1.370(15) . ?
C16A C21A 1.374(16) . ?
C17A H17A 0.9300 . ?
C18 H18 0.9300 . ?
C19A C20A 1.37(2) . ?
C19A H19A 0.9300 . ?
C20A C21A 1.355(16) . ?
C20A H20A 0.9300 . ?
C21A H21A 0.9300 . ?
N4 C22 1.07(3) . ?
C22 C23 1.43(3) . ?
C23 H23A 0.9600 . ?
C23 H23B 0.9600 . ?
C23 H23C 0.9600 . ?
N5 C24 1.136(19) . ?
C24 C25 1.42(2) . ?
C25 H25A 0.9600 . ?
C25 H25B 0.9600 . ?
C25 H25C 0.9600 . ?
N6 C26 1.14(2) . ?
C26 C27 1.42(3) . ?
C27 H27A 0.9600 . ?
C27 H27B 0.9600 . ?
C27 H27C 0.9600 . ?
